data_7207159
loop_
_publ_author_name
'Gao, Ming-Juan'
'Yang, Ping'
'Cai, Bin'
'Dai, Jing-Wei'
'Wu, Jian-Zhong'
'Yu, Ying'

_publ_section_title
;
 Spontaneous resolution of lanthanide coordination polymers with
 2-hydroxypyrimidine-4,6-dicarboxylic acid
;
_journal_issue 4
_journal_name_full CrystEngComm
_journal_page_first 1264
_journal_paper_doi 10.1039/c1ce06090b
_journal_volume 14
_journal_year 2012
_chemical_formula_moiety 'C6 H5 Er N2 O7, 1.36(H2 O), 0.43(O), 0.85(H)'
_chemical_formula_sum 'C6 H8.57 Er N2 O8.79'
_chemical_formula_weight 416.57
_chemical_name_systematic
;
?
;
_space_group_IT_number 155
_symmetry_cell_setting trigonal
_symmetry_space_group_name_Hall 'R 3 2"'
_symmetry_space_group_name_H-M 'R 3 2 :H'
_atom_sites_solution_hydrogens geom
_atom_sites_solution_primary direct
_atom_sites_solution_secondary difmap
_audit_creation_method SHELXL-97
_cell_angle_alpha 90.00
_cell_angle_beta 90.00
_cell_angle_gamma 120.00
_cell_formula_units_Z 9
_cell_length_a 12.2943(8)
_cell_length_b 12.2943(8)
_cell_length_c 19.556(3)
_cell_measurement_reflns_used 4175
_cell_measurement_temperature 296(2)
_cell_measurement_theta_max 27.95
_cell_measurement_theta_min 2.18
_cell_volume 2559.9(5)
_computing_cell_refinement 'APEX2 (Bruker, 2004)'
_computing_data_collection 'APEX2 (Bruker, 2004)'
_computing_data_reduction 'APEX2 (Bruker, 2004)'
_computing_molecular_graphics 'ORTEP-3 (Farrugia, 1997)'
_computing_publication_material 'PLATON (Spek, 2009)'
_computing_structure_refinement 'SHELXL-97 (Sheldrick, 2008)'
_computing_structure_solution 'SHELXS-97 (Sheldrick, 2008)'
_diffrn_ambient_temperature 296(2)
_diffrn_measured_fraction_theta_full 1.000
_diffrn_measured_fraction_theta_max 1.000
_diffrn_radiation_monochromator graphite
_diffrn_radiation_source 'fine-focus sealed tube'
_diffrn_radiation_type MoK\a
_diffrn_radiation_wavelength 0.71073
_diffrn_reflns_av_R_equivalents 0.0293
_diffrn_reflns_av_sigmaI/netI 0.0275
_diffrn_reflns_limit_h_max 11
_diffrn_reflns_limit_h_min -15
_diffrn_reflns_limit_k_max 15
_diffrn_reflns_limit_k_min -15
_diffrn_reflns_limit_l_max 22
_diffrn_reflns_limit_l_min -24
_diffrn_reflns_number 4682
_diffrn_reflns_theta_full 25.98
_diffrn_reflns_theta_max 25.98
_diffrn_reflns_theta_min 2.18
_exptl_absorpt_coefficient_mu 7.418
_exptl_absorpt_correction_T_max 0.7557
_exptl_absorpt_correction_T_min 0.2486
_exptl_absorpt_correction_type multi-scan
_exptl_absorpt_process_details 'SADABS (Bruker, 2002)'
_exptl_crystal_colour yellow
_exptl_crystal_density_diffrn 2.431
_exptl_crystal_density_method 'not measured'
_exptl_crystal_description block
_exptl_crystal_F_000 1771.9
_exptl_crystal_size_max 0.26
_exptl_crystal_size_mid 0.17
_exptl_crystal_size_min 0.04
_refine_diff_density_max 0.525
_refine_diff_density_min -2.449
_refine_diff_density_rms 0.131
_refine_ls_abs_structure_details 'Flack H D (1983), Acta Cryst. A39, 876-881'
_refine_ls_abs_structure_Flack 0.032(15)
_refine_ls_extinction_method none
_refine_ls_goodness_of_fit_ref 1.076
_refine_ls_hydrogen_treatment constr
_refine_ls_matrix_type full
_refine_ls_number_parameters 89
_refine_ls_number_reflns 1132
_refine_ls_number_restraints 0
_refine_ls_restrained_S_all 1.076
_refine_ls_R_factor_all 0.0167
_refine_ls_R_factor_gt 0.0166
_refine_ls_shift/su_max 0.000
_refine_ls_shift/su_mean 0.000
_refine_ls_structure_factor_coef Fsqd
_refine_ls_weighting_details 'calc w=1/[\s^2^(Fo^2^)+(0.0207P)^2^+0.0000P] where P=(Fo^2^+2Fc^2^)/3'
_refine_ls_weighting_scheme calc
_refine_ls_wR_factor_gt 0.0398
_refine_ls_wR_factor_ref 0.0398
_reflns_number_gt 1126
_reflns_number_total 1132
_reflns_threshold_expression >2sigma(I)
_cod_data_source_file c1ce06090b.txt
_cod_data_source_block 5
_cod_original_cell_volume 2559.9(4)
_cod_original_sg_symbol_H-M 'R 3 2'
_cod_database_code 7207159

loop_
_symmetry_equiv_pos_as_xyz
'x, y, z'
'-y, x-y, z'
'-x+y, -x, z'
'y, x, -z'
'x-y, -y, -z'
'-x, -x+y, -z'
'x+2/3, y+1/3, z+1/3'
'-y+2/3, x-y+1/3, z+1/3'
'-x+y+2/3, -x+1/3, z+1/3'
'y+2/3, x+1/3, -z+1/3'
'x-y+2/3, -y+1/3, -z+1/3'
'-x+2/3, -x+y+1/3, -z+1/3'
'x+1/3, y+2/3, z+2/3'
'-y+1/3, x-y+2/3, z+2/3'
'-x+y+1/3, -x+2/3, z+2/3'
'y+1/3, x+2/3, -z+2/3'
'x-y+1/3, -y+2/3, -z+2/3'
'-x+1/3, -x+y+2/3, -z+2/3'

loop_
_atom_site_label
_atom_site_type_symbol
_atom_site_fract_x
_atom_site_fract_y
_atom_site_fract_z
_atom_site_U_iso_or_equiv
_atom_site_adp_type
_atom_site_occupancy
_atom_site_symmetry_multiplicity
_atom_site_calc_flag
_atom_site_refinement_flags
C1 C 0.8900(5) 0.7766(4) 0.77955(17) 0.0187(8) Uani 1 1 d .
C2 C 0.9189(4) 0.7194(4) 0.7191(2) 0.0176(12) Uani 1 1 d .
C3 C 0.8331(6) 0.6667 0.6667 0.0257(17) Uani 1 2 d S
H3 H 0.7575 0.6667 0.6667 0.031 Uiso 1 2 calc SR
C4 C 1.0558(6) 0.6667 0.6667 0.0129(12) Uani 1 2 d S
Er1 Er 0.6667 0.84335(2) 0.8333 0.00801(8) Uani 1 2 d S
N1 N 1.0276(3) 0.7204(3) 0.72090(16) 0.0142(7) Uani 1 1 d .
O1 O 0.7972(3) 0.7911(4) 0.77455(15) 0.0292(8) Uani 1 1 d .
O2 O 0.9605(3) 0.8029(3) 0.83111(14) 0.0247(8) Uani 1 1 d .
O3 O 1.1572(4) 0.6667 0.6667 0.0208(10) Uani 1 2 d S
O1W O 0.7920(3) 0.8223(3) 0.91523(14) 0.0202(7) Uani 1 1 d .
H1W H 0.8644 0.8363 0.9099 0.030 Uiso 1 1 d R
H2W H 0.7964 0.8556 0.9523 0.030 Uiso 1 1 d R
O2W O 0.7361(12) 0.5382(10) 0.8968(7) 0.189(9) Uani 0.68(2) 1 d P
H3W H 0.7775 0.6152 0.8868 0.284 Uiso 0.68(2) 1 d PR
H4W H 0.7386 0.4976 0.8646 0.284 Uiso 0.68(2) 1 d PR
O3W O 0.6667 0.3333 0.9811(9) 0.123(8) Uani 0.64(2) 3 d SP
H5W H 0.6491 0.3845 0.9604 0.185 Uiso 0.213(8) 1 d PR
H6W H 0.6061 0.2605 0.9876 0.185 Uiso 0.213(8) 1 d PR

loop_
_atom_site_aniso_label
_atom_site_aniso_U_11
_atom_site_aniso_U_22
_atom_site_aniso_U_33
_atom_site_aniso_U_23
_atom_site_aniso_U_13
_atom_site_aniso_U_12
C1 0.016(2) 0.028(2) 0.0163(16) -0.0088(15) -0.006(2) 0.014(2)
C2 0.017(2) 0.028(3) 0.012(2) -0.0022(16) 0.0008(16) 0.0147(19)
C3 0.019(2) 0.045(5) 0.021(3) -0.015(2) -0.0074(11) 0.022(2)
C4 0.012(3) 0.017(3) 0.011(3) -0.002(2) -0.0011(10) 0.0084(14)
Er1 0.00763(14) 0.00856(10) 0.00753(12) -0.00005(4) -0.00011(8) 0.00381(7)
N1 0.0129(16) 0.0195(18) 0.0119(15) -0.0028(14) -0.0010(13) 0.0093(15)
O1 0.0248(18) 0.057(2) 0.0204(16) -0.0144(15) -0.0068(14) 0.0316(19)
O2 0.0215(17) 0.044(2) 0.0161(17) -0.0148(14) -0.0100(12) 0.0220(16)
O3 0.0173(17) 0.032(3) 0.018(2) -0.0101(19) -0.0051(10) 0.0161(13)
O1W 0.0202(16) 0.0329(18) 0.0137(13) -0.0044(13) -0.0030(12) 0.0178(14)
O2W 0.133(15) 0.110(10) 0.300(18) 0.075(10) 0.027(12) 0.041(9)
O3W 0.103(9) 0.103(9) 0.163(17) 0.000 0.000 0.052(5)

loop_
_atom_type_symbol
_atom_type_description
_atom_type_scat_dispersion_real
_atom_type_scat_dispersion_imag
_atom_type_scat_source
C C 0.0033 0.0016 'International Tables Vol C Tables 4.2.6.8 and 6.1.1.4'
H H 0.0000 0.0000 'International Tables Vol C Tables 4.2.6.8 and 6.1.1.4'
N N 0.0061 0.0033 'International Tables Vol C Tables 4.2.6.8 and 6.1.1.4'
O O 0.0106 0.0060 'International Tables Vol C Tables 4.2.6.8 and 6.1.1.4'
Er Er -0.2586 4.9576 'International Tables Vol C Tables 4.2.6.8 and 6.1.1.4'

loop_
_geom_angle_atom_site_label_1
_geom_angle_atom_site_label_2
_geom_angle_atom_site_label_3
_geom_angle
_geom_angle_site_symmetry_1
_geom_angle_site_symmetry_3
O1 C1 O2 126.0(4) . .
O1 C1 C2 116.9(3) . .
O2 C1 C2 117.1(4) . .
N1 C2 C3 123.5(4) . .
N1 C2 C1 116.4(4) . .
C3 C2 C1 120.1(4) . .
C2 C3 C2 116.1(6) 11_566 .
C2 C3 H3 122.0 11_566 .
C2 C3 H3 122.0 . .
O3 C4 N1 119.3(3) . 11_566
O3 C4 N1 119.3(3) . .
N1 C4 N1 121.4(6) 11_566 .
O2 Er1 O2 109.15(18) 17_566 3_675
O2 Er1 O1 82.12(13) 17_566 18_656
O2 Er1 O1 149.52(10) 3_675 18_656
O2 Er1 O1 149.51(10) 17_566 .
O2 Er1 O1 82.12(13) 3_675 .
O1 Er1 O1 102.6(2) 18_656 .
O2 Er1 O1W 135.33(10) 17_566 .
O2 Er1 O1W 78.58(11) 3_675 .
O1 Er1 O1W 74.10(11) 18_656 .
O1 Er1 O1W 73.79(10) . .
O2 Er1 O1W 78.57(11) 17_566 18_656
O2 Er1 O1W 135.33(10) 3_675 18_656
O1 Er1 O1W 73.79(10) 18_656 18_656
O1 Er1 O1W 74.10(11) . 18_656
O1W Er1 O1W 127.47(15) . 18_656
O2 Er1 N1 77.75(11) 17_566 3_675
O2 Er1 N1 65.47(10) 3_675 3_675
O1 Er1 N1 144.74(11) 18_656 3_675
O1 Er1 N1 81.94(12) . 3_675
O1W Er1 N1 138.93(11) . 3_675
O1W Er1 N1 74.04(10) 18_656 3_675
O2 Er1 N1 65.48(10) 17_566 17_566
O2 Er1 N1 77.75(11) 3_675 17_566
O1 Er1 N1 81.94(12) 18_656 17_566
O1 Er1 N1 144.74(11) . 17_566
O1W Er1 N1 74.04(10) . 17_566
O1W Er1 N1 138.93(11) 18_656 17_566
N1 Er1 N1 114.49(15) 3_675 17_566
C2 N1 C4 117.8(4) . .
C2 N1 Er1 112.8(3) . 2_765
C4 N1 Er1 129.4(3) . 2_765
C1 O1 Er1 144.6(3) . .
C1 O2 Er1 126.3(3) . 2_765
Er1 O1W H1W 126.6 . .
Er1 O1W H2W 115.8 . .
H1W O1W H2W 102.3 . .
H3W O2W H4W 108.9 . .
H5W O3W H6W 115.8 . .

loop_
_geom_bond_atom_site_label_1
_geom_bond_atom_site_label_2
_geom_bond_distance
_geom_bond_site_symmetry_2
C1 O1 1.244(6) .
C1 O2 1.262(5) .
C1 C2 1.506(6) .
C2 N1 1.332(5) .
C2 C3 1.378(6) .
C3 C2 1.378(6) 11_566
C3 H3 0.9300 .
C4 O3 1.246(9) .
C4 N1 1.382(5) 11_566
C4 N1 1.382(5) .
Er1 O2 2.297(3) 17_566
Er1 O2 2.297(3) 3_675
Er1 O1 2.311(3) 18_656
Er1 O1 2.311(3) .
Er1 O1W 2.325(3) .
Er1 O1W 2.325(3) 18_656
Er1 N1 2.635(3) 3_675
Er1 N1 2.635(3) 17_566
N1 Er1 2.635(3) 2_765
O2 Er1 2.297(3) 2_765
O1W H1W 0.8237 .
O1W H2W 0.8214 .
O2W H3W 0.8428 .
O2W H4W 0.8139 .
O3W H5W 0.8615 .
O3W H6W 0.8399 .
